data_4111215
loop_
_publ_author_name
'Christopher G. Oliveri'
'Nathan C. Gianneschi'
'SonBinh T. Nguyen'
'Chad A. Mirkin'
'Charlotte L. Stern'
'Zdzislaw Wawrzak'
'Maren Pink'

_publ_contact_author_address
;Northwestern University
Department of Chemistry and the 
International Institute for Nanotechnology
2145 Sheridan Road 
Evanston, IL  60208-3113
;
_publ_contact_author_email coliveri@chem.northwestern.edu
_publ_contact_author_fax '847-467-4998 '
_publ_contact_author_name 'Christopher Oliveri'
_publ_contact_author_phone '847-467-4998 '
_publ_section_title
;
 Supramolecular Allosteric Cofacial Porphyrin Complexes
;
_journal_name_full 'Journal of the American Chemical Society'
_journal_page_first 16286
_journal_page_last 16296
_journal_paper_doi 10.1021/ja0661010
_journal_volume 128
_journal_year 2006
_chemical_formula_sum 'C172 H142 Cl2 N10 O4 P4 Rh2 S4 Zn2'
_chemical_formula_weight 3072.54
_chemical_name_systematic
; 
 ? 
;
_space_group_IT_number 15
_symmetry_cell_setting monoclinic
_symmetry_space_group_name_Hall '-C 2yc'
_symmetry_space_group_name_H-M 'C 1 2/c 1'
_atom_sites_solution_hydrogens geom
_atom_sites_solution_primary direct
_atom_sites_solution_secondary difmap
_audit_creation_method SHELXL-97
_cell_angle_alpha 90.00
_cell_angle_beta 104.252(2)
_cell_angle_gamma 90.00
_cell_formula_units_Z 4
_cell_length_a 17.0086(10)
_cell_length_b 44.661(3)
_cell_length_c 23.0053(13)
_cell_measurement_reflns_used 9386
_cell_measurement_temperature 100(2)
_cell_measurement_theta_max 15.68
_cell_measurement_theta_min 2.25
_cell_volume 16937.5(18)
_computing_cell_refinement 'Bruker SMART'
_computing_data_collection 'Bruker SMART'
_computing_data_reduction 'Bruker SAINT'
_computing_molecular_graphics 'Bruker SHELXTL'
_computing_publication_material 'Bruker SHELXTL'
_computing_structure_refinement 'SHELXL-97 (Sheldrick, 1997)'
_computing_structure_solution 'SHELXS-97 (Sheldrick, 1990)'
_diffrn_ambient_temperature 100(2)
_diffrn_measured_fraction_theta_full 0.997
_diffrn_measured_fraction_theta_max 0.997
_diffrn_measurement_device_type 'CCD area detector'
_diffrn_measurement_method 'phi and omega scans'
_diffrn_radiation_source 'aps synchrotron'
_diffrn_radiation_type SyK\a
_diffrn_radiation_wavelength 0.48595
_diffrn_reflns_av_R_equivalents 0.0780
_diffrn_reflns_av_sigmaI/netI 0.0360
_diffrn_reflns_limit_h_max 18
_diffrn_reflns_limit_h_min -18
_diffrn_reflns_limit_k_max 49
_diffrn_reflns_limit_k_min -49
_diffrn_reflns_limit_l_max 25
_diffrn_reflns_limit_l_min -25
_diffrn_reflns_number 123297
_diffrn_reflns_theta_full 15.70
_diffrn_reflns_theta_max 15.70
_diffrn_reflns_theta_min 0.90
_exptl_absorpt_coefficient_mu 0.342
_exptl_absorpt_correction_T_max 1.000000
_exptl_absorpt_correction_T_min 0.649500
_exptl_absorpt_correction_type empirical
_exptl_crystal_colour red
_exptl_crystal_density_diffrn 1.205
_exptl_crystal_density_meas 0
_exptl_crystal_description needle
_exptl_crystal_F_000 6336
_exptl_crystal_size_max 0.150
_exptl_crystal_size_mid 0.025
_exptl_crystal_size_min 0.010
_refine_diff_density_max 2.236
_refine_diff_density_min -0.800
_refine_diff_density_rms 0.176
_refine_ls_extinction_method none
_refine_ls_goodness_of_fit_ref 1.063
_refine_ls_hydrogen_treatment constr
_refine_ls_matrix_type full
_refine_ls_number_parameters 921
_refine_ls_number_reflns 12229
_refine_ls_number_restraints 0
_refine_ls_restrained_S_all 1.063
_refine_ls_R_factor_all 0.1199
_refine_ls_R_factor_gt 0.0937
_refine_ls_shift/su_max 0.001
_refine_ls_shift/su_mean 0.000
_refine_ls_structure_factor_coef Fsqd
_refine_ls_weighting_details 'calc w=1/[\s^2^(Fo^2^)+(0.1782P)^2^+205.4977P] where P=(Fo^2^+2Fc^2^)/3'
_refine_ls_weighting_scheme calc
_refine_ls_wR_factor_gt 0.2816
_refine_ls_wR_factor_ref 0.3081
_reflns_number_gt 9097
_reflns_number_total 12229
_reflns_threshold_expression >2sigma(I)
_cod_data_source_file ja0661010si20060822_031502.cif
_cod_data_source_block cmc0387
_cod_depositor_comments
;
The following automatic conversions were performed:

'_refine_ls_hydrogen_treatment' value 'const' was replaced with the
value 'constr' as specified in the replacement file
'src/cod-tools/trunk/data/replacement-values/replacement_values.lst'.

Automatic conversion script
Id: cif_fix_values 5376 2017-05-30 11:51:03Z andrius 
;
_cod_original_cell_volume 16937.3(17)
_cod_database_code 4111215

loop_
_symmetry_equiv_pos_as_xyz
'x, y, z'
'-x, y, -z+1/2'
'x+1/2, y+1/2, z'
'-x+1/2, y+1/2, -z+1/2'
'-x, -y, -z'
'x, -y, z-1/2'
'-x+1/2, -y+1/2, -z'
'x+1/2, -y+1/2, z-1/2'

loop_
_atom_site_label
_atom_site_type_symbol
_atom_site_fract_x
_atom_site_fract_y
_atom_site_fract_z
_atom_site_U_iso_or_equiv
_atom_site_adp_type
_atom_site_occupancy
_atom_site_symmetry_multiplicity
_atom_site_calc_flag
_atom_site_refinement_flags
Rh1 Rh 1.0000 0.05019(2) 0.2500 0.0432(3) Uani 1 2 d S
Rh2 Rh 1.0000 0.55618(2) 0.2500 0.0475(3) Uani 1 2 d S
Zn1 Zn 0.79876(6) 0.303461(18) 0.26328(4) 0.0328(3) Uani 1 1 d .
Cl1 Cl 1.0000 0.10270(7) 0.2500 0.0784(13) Uani 1 2 d S
Cl2 Cl 1.0000 0.50303(7) 0.2500 0.0663(10) Uani 1 2 d S
S1 S 0.7151(2) 0.09532(6) 0.27505(16) 0.0783(9) Uani 1 1 d .
S2 S 0.75415(17) 0.51127(5) 0.33573(13) 0.0603(7) Uani 1 1 d .
P1 P 0.98975(19) 0.55574(5) 0.34946(11) 0.0559(7) Uani 1 1 d .
P2 P 0.95826(17) 0.05338(5) 0.33775(10) 0.0502(6) Uani 1 1 d .
O1 O 1.0000 -0.0160(3) 0.2500 0.111(5) Uani 1 2 d S
O2 O 1.0000 0.6216(2) 0.2500 0.085(4) Uani 1 2 d S
N1 N 0.7502(4) 0.33912(13) 0.2092(3) 0.0326(14) Uani 1 1 d .
N2 N 0.7476(4) 0.27521(13) 0.1932(3) 0.0355(15) Uani 1 1 d .
N3 N 0.8122(4) 0.26716(13) 0.3205(3) 0.0358(15) Uani 1 1 d .
N4 N 0.8155(4) 0.33135(13) 0.3370(3) 0.0362(15) Uani 1 1 d .
N5 N 0.9254(4) 0.30438(12) 0.2550(3) 0.0310(14) Uani 1 1 d .
C1 C 0.7123(5) 0.33825(16) 0.1493(3) 0.0373(19) Uani 1 1 d .
C2 C 0.6967(5) 0.31232(18) 0.1131(4) 0.0387(19) Uani 1 1 d .
C3 C 0.7151(5) 0.28303(17) 0.1352(4) 0.0365(18) Uani 1 1 d .
C4 C 0.6979(5) 0.25699(19) 0.0976(4) 0.046(2) Uani 1 1 d .
H4 H 0.6760 0.2565 0.0555 0.055 Uiso 1 1 calc R
C5 C 0.7193(6) 0.23317(18) 0.1348(4) 0.046(2) Uani 1 1 d .
H5 H 0.7149 0.2127 0.1235 0.056 Uiso 1 1 calc R
C6 C 0.7495(5) 0.24456(17) 0.1940(4) 0.0391(19) Uani 1 1 d .
C7 C 0.7745(5) 0.22650(18) 0.2464(4) 0.043(2) Uani 1 1 d .
C8 C 0.8043(5) 0.23777(17) 0.3045(4) 0.0389(19) Uani 1 1 d .
C9 C 0.8312(5) 0.21929(18) 0.3570(4) 0.043(2) Uani 1 1 d .
H9 H 0.8323 0.1980 0.3581 0.051 Uiso 1 1 calc R
C10 C 0.8544(6) 0.23776(18) 0.4040(4) 0.046(2) Uani 1 1 d .
H10 H 0.8751 0.2320 0.4447 0.055 Uiso 1 1 calc R
C11 C 0.8422(5) 0.26798(17) 0.3814(3) 0.0387(19) Uani 1 1 d .
C12 C 0.8580(5) 0.29369(17) 0.4173(3) 0.0358(18) Uani 1 1 d .
C13 C 0.8465(5) 0.32310(18) 0.3956(4) 0.0399(19) Uani 1 1 d .
C14 C 0.8629(6) 0.34952(18) 0.4328(4) 0.046(2) Uani 1 1 d .
H14 H 0.8845 0.3499 0.4750 0.055 Uiso 1 1 calc R
C15 C 0.8421(6) 0.37314(19) 0.3972(4) 0.045(2) Uani 1 1 d .
H15 H 0.8464 0.3935 0.4092 0.054 Uiso 1 1 calc R
C16 C 0.8112(5) 0.36191(18) 0.3361(4) 0.0399(19) Uani 1 1 d .
C17 C 0.7816(5) 0.37951(17) 0.2855(4) 0.0389(19) Uani 1 1 d .
C18 C 0.7516(5) 0.36849(17) 0.2265(4) 0.0392(19) Uani 1 1 d .
C19 C 0.7139(6) 0.38652(18) 0.1750(4) 0.049(2) Uani 1 1 d .
H19 H 0.7072 0.4076 0.1745 0.058 Uiso 1 1 calc R
C20 C 0.6904(6) 0.36819(19) 0.1286(4) 0.049(2) Uani 1 1 d .
H20 H 0.6638 0.3738 0.0888 0.059 Uiso 1 1 calc R
C21 C 0.6525(6) 0.31601(18) 0.0491(3) 0.041(2) Uani 1 1 d .
C22 C 0.6962(6) 0.3206(2) 0.0049(4) 0.053(2) Uani 1 1 d .
C23 C 0.6525(7) 0.3235(2) -0.0549(4) 0.061(3) Uani 1 1 d .
H23 H 0.6816 0.3261 -0.0849 0.074 Uiso 1 1 calc R
C24 C 0.5699(7) 0.3226(2) -0.0720(4) 0.064(3) Uani 1 1 d .
C25 C 0.5290(6) 0.3179(2) -0.0283(4) 0.058(3) Uani 1 1 d .
H25 H 0.4715 0.3168 -0.0397 0.069 Uiso 1 1 calc R
C26 C 0.5686(6) 0.31476(19) 0.0323(4) 0.048(2) Uani 1 1 d .
C27 C 0.7870(7) 0.3232(3) 0.0221(5) 0.075(3) Uani 1 1 d .
H27A H 0.8067 0.3267 -0.0140 0.113 Uiso 1 1 calc R
H27B H 0.8106 0.3046 0.0415 0.113 Uiso 1 1 calc R
H27C H 0.8031 0.3400 0.0499 0.113 Uiso 1 1 calc R
C28 C 0.5223(9) 0.3267(4) -0.1373(5) 0.100(5) Uani 1 1 d .
H28A H 0.5401 0.3452 -0.1533 0.150 Uiso 1 1 calc R
H28B H 0.4643 0.3280 -0.1391 0.150 Uiso 1 1 calc R
H28C H 0.5323 0.3096 -0.1611 0.150 Uiso 1 1 calc R
C29 C 0.5199(6) 0.3093(2) 0.0786(5) 0.060(3) Uani 1 1 d .
H29A H 0.5420 0.2919 0.1032 0.090 Uiso 1 1 calc R
H29B H 0.4631 0.3055 0.0581 0.090 Uiso 1 1 calc R
H29C H 0.5232 0.3270 0.1044 0.090 Uiso 1 1 calc R
C30 C 0.8870(6) 0.28892(19) 0.4837(4) 0.042(2) Uani 1 1 d .
C31 C 0.8271(6) 0.2903(2) 0.5179(4) 0.048(2) Uani 1 1 d .
C32 C 0.8545(7) 0.2846(2) 0.5795(4) 0.057(3) Uani 1 1 d .
H32 H 0.8166 0.2856 0.6037 0.068 Uiso 1 1 calc R
C33 C 0.9332(7) 0.2777(2) 0.6062(4) 0.061(3) Uani 1 1 d .
C34 C 0.9887(7) 0.2766(2) 0.5719(4) 0.055(2) Uani 1 1 d .
H34 H 1.0436 0.2720 0.5905 0.066 Uiso 1 1 calc R
C35 C 0.9662(6) 0.2821(2) 0.5103(4) 0.049(2) Uani 1 1 d .
C36 C 0.7407(7) 0.2959(2) 0.4899(4) 0.060(3) Uani 1 1 d .
H36A H 0.7175 0.2785 0.4657 0.090 Uiso 1 1 calc R
H36B H 0.7355 0.3136 0.4641 0.090 Uiso 1 1 calc R
H36C H 0.7117 0.2993 0.5211 0.090 Uiso 1 1 calc R
C37 C 0.9633(9) 0.2728(3) 0.6735(4) 0.092(4) Uani 1 1 d .
H37A H 1.0177 0.2639 0.6823 0.137 Uiso 1 1 calc R
H37B H 0.9263 0.2593 0.6872 0.137 Uiso 1 1 calc R
H37C H 0.9655 0.2920 0.6943 0.137 Uiso 1 1 calc R
C38 C 1.0289(6) 0.2805(2) 0.4740(5) 0.059(3) Uani 1 1 d .
H38A H 1.0185 0.2629 0.4478 0.089 Uiso 1 1 calc R
H38B H 1.0831 0.2790 0.5011 0.089 Uiso 1 1 calc R
H38C H 1.0258 0.2987 0.4495 0.089 Uiso 1 1 calc R
C39 C 0.9641(11) 0.2766(5) 0.2820(10) 0.061(2) Uani 0.526(10) 1 d P
C40 C 0.9709(11) 0.3291(5) 0.2930(10) 0.061(2) Uani 0.526(10) 1 d P
C41 C 0.9260(11) 0.3088(5) 0.1922(10) 0.061(2) Uani 0.526(10) 1 d P
C39A C 0.9427(12) 0.2761(5) 0.2245(11) 0.061(2) Uani 0.474(10) 1 d P
C40A C 0.9823(12) 0.3058(5) 0.3138(11) 0.061(2) Uani 0.474(10) 1 d P
C41A C 0.9385(12) 0.3306(5) 0.2163(11) 0.061(2) Uani 0.474(10) 1 d P
C42 C 0.7619(6) 0.19382(18) 0.2427(4) 0.053(2) Uani 1 1 d .
C43 C 0.8206(8) 0.1740(2) 0.2394(5) 0.063(3) Uani 1 1 d .
H43 H 0.8706 0.1809 0.2327 0.076 Uiso 1 1 calc R
C44 C 0.8073(8) 0.1428(2) 0.2461(5) 0.064(3) Uani 1 1 d .
H44 H 0.8478 0.1288 0.2423 0.077 Uiso 1 1 calc R
C45 C 0.7388(7) 0.1331(2) 0.2577(5) 0.068(3) Uani 1 1 d .
C46 C 0.6769(10) 0.1525(3) 0.2576(9) 0.124(7) Uani 1 1 d .
H46 H 0.6264 0.1455 0.2630 0.149 Uiso 1 1 calc R
C47 C 0.6892(8) 0.1823(3) 0.2495(8) 0.115(6) Uani 1 1 d .
H47 H 0.6456 0.1957 0.2485 0.138 Uiso 1 1 calc R
C48 C 0.8062(7) 0.0750(2) 0.2791(5) 0.069(3) Uani 1 1 d .
H48A H 0.7931 0.0534 0.2769 0.082 Uiso 1 1 calc R
H48B H 0.8261 0.0800 0.2433 0.082 Uiso 1 1 calc R
C49 C 0.8754(6) 0.0804(2) 0.3350(4) 0.055(2) Uani 1 1 d .
H49A H 0.8548 0.0783 0.3714 0.066 Uiso 1 1 calc R
H49B H 0.8963 0.1011 0.3341 0.066 Uiso 1 1 calc R
C50 C 1.0421(6) 0.0662(2) 0.3981(4) 0.050(2) Uani 1 1 d .
C51 C 1.1146(7) 0.0517(2) 0.4059(5) 0.060(3) Uani 1 1 d .
H51 H 1.1182 0.0344 0.3828 0.072 Uiso 1 1 calc R
C52 C 1.1822(7) 0.0618(3) 0.4467(5) 0.069(3) Uani 1 1 d .
H52 H 1.2320 0.0512 0.4526 0.083 Uiso 1 1 calc R
C53 C 1.1777(8) 0.0874(3) 0.4793(5) 0.074(3) Uani 1 1 d .
H53 H 1.2245 0.0947 0.5074 0.089 Uiso 1 1 calc R
C54 C 1.1050(10) 0.1024(3) 0.4707(5) 0.099(5) Uani 1 1 d .
H54 H 1.1019 0.1201 0.4927 0.119 Uiso 1 1 calc R
C55 C 1.0373(8) 0.0919(3) 0.4309(5) 0.081(4) Uani 1 1 d .
H55 H 0.9871 0.1021 0.4258 0.098 Uiso 1 1 calc R
C56 C 0.9180(7) 0.0198(2) 0.3669(4) 0.062(3) Uani 1 1 d .
C57 C 0.8674(7) 0.0009(2) 0.3270(5) 0.068(3) Uani 1 1 d .
H57 H 0.8549 0.0051 0.2853 0.081 Uiso 1 1 calc R
C58 C 0.8351(9) -0.0239(3) 0.3474(7) 0.095(5) Uani 1 1 d .
H58 H 0.8007 -0.0368 0.3194 0.114 Uiso 1 1 calc R
C59 C 0.8512(10) -0.0306(4) 0.4070(8) 0.130(7) Uani 1 1 d .
H59 H 0.8301 -0.0483 0.4205 0.156 Uiso 1 1 calc R
C60 C 0.8988(10) -0.0110(4) 0.4472(8) 0.130(7) Uani 1 1 d .
H60 H 0.9088 -0.0149 0.4890 0.156 Uiso 1 1 calc R
C61 C 0.9321(8) 0.0142(3) 0.4279(6) 0.095(5) Uani 1 1 d .
H61 H 0.9643 0.0275 0.4561 0.114 Uiso 1 1 calc R
C62 C 1.0000 0.0095(3) 0.2500 0.065(4) Uani 1 2 d S
C63 C 0.7757(6) 0.41256(17) 0.2943(4) 0.043(2) Uani 1 1 d .
C64 C 0.7156(6) 0.4238(2) 0.3187(5) 0.056(2) Uani 1 1 d .
H64 H 0.6767 0.4104 0.3275 0.067 Uiso 1 1 calc R
C65 C 0.7102(6) 0.4538(2) 0.3309(5) 0.059(3) Uani 1 1 d .
H65 H 0.6680 0.4612 0.3473 0.070 Uiso 1 1 calc R
C66 C 0.7676(6) 0.47283(18) 0.3186(4) 0.046(2) Uani 1 1 d .
C67 C 0.8288(6) 0.46247(19) 0.2951(5) 0.054(2) Uani 1 1 d .
H67 H 0.8683 0.4759 0.2874 0.065 Uiso 1 1 calc R
C68 C 0.8326(6) 0.43197(19) 0.2826(5) 0.054(2) Uani 1 1 d .
H68 H 0.8748 0.4246 0.2660 0.065 Uiso 1 1 calc R
C69 C 0.8382(7) 0.5304(2) 0.3171(5) 0.062(3) Uani 1 1 d .
H69A H 0.8471 0.5217 0.2796 0.074 Uiso 1 1 calc R
H69B H 0.8236 0.5517 0.3091 0.074 Uiso 1 1 calc R
C70 C 0.9157(7) 0.5286(2) 0.3648(4) 0.061(3) Uani 1 1 d .
H70A H 0.9383 0.5081 0.3661 0.073 Uiso 1 1 calc R
H70B H 0.9050 0.5330 0.4043 0.073 Uiso 1 1 calc R
C71 C 1.0822(8) 0.5450(2) 0.4043(5) 0.068(3) Uani 1 1 d .
C72 C 1.1514(8) 0.5374(3) 0.3852(6) 0.093(4) Uani 1 1 d .
H72 H 1.1501 0.5376 0.3437 0.111 Uiso 1 1 calc R
C73 C 1.2216(9) 0.5296(4) 0.4267(7) 0.105(5) Uani 1 1 d .
H73 H 1.2690 0.5247 0.4139 0.125 Uiso 1 1 calc R
C74 C 1.2231(11) 0.5289(4) 0.4884(8) 0.115(6) Uani 1 1 d .
H74 H 1.2714 0.5235 0.5172 0.138 Uiso 1 1 calc R
C75 C 1.1530(11) 0.5362(4) 0.5068(6) 0.103(5) Uani 1 1 d .
H75 H 1.1536 0.5351 0.5482 0.124 Uiso 1 1 calc R
C76 C 1.0835(8) 0.5448(3) 0.4661(5) 0.081(3) Uani 1 1 d .
H76 H 1.0369 0.5506 0.4791 0.098 Uiso 1 1 calc R
C77 C 0.9638(7) 0.5913(2) 0.3802(4) 0.059(3) Uani 1 1 d .
C78 C 1.0202(7) 0.6146(2) 0.3866(5) 0.064(3) Uani 1 1 d .
H78 H 1.0710 0.6111 0.3776 0.077 Uiso 1 1 calc R
C79 C 1.0034(7) 0.6423(2) 0.4058(4) 0.064(3) Uani 1 1 d .
H79 H 1.0433 0.6576 0.4117 0.076 Uiso 1 1 calc R
C80 C 0.9278(9) 0.6482(3) 0.4166(5) 0.081(4) Uani 1 1 d .
H80 H 0.9153 0.6676 0.4285 0.097 Uiso 1 1 calc R
C81 C 0.8718(9) 0.6257(3) 0.4099(6) 0.092(4) Uani 1 1 d .
H81 H 0.8201 0.6294 0.4171 0.111 Uiso 1 1 calc R
C82 C 0.8913(8) 0.5974(3) 0.3923(5) 0.080(4) Uani 1 1 d .
H82 H 0.8524 0.5818 0.3888 0.096 Uiso 1 1 calc R
C83 C 1.0000 0.5973(3) 0.2500 0.052(3) Uani 1 2 d S
O3 O 0.9058(10) 0.5633(3) 0.5271(7) 0.075(4) Uani 0.50 1 d P
C85 C 0.9346(16) 0.5901(6) 0.5547(11) 0.083(8) Uani 0.50 1 d P
H85A H 0.9032 0.6069 0.5322 0.100 Uiso 0.50 1 calc PR
H85B H 0.9921 0.5927 0.5537 0.100 Uiso 0.50 1 calc PR
C86 C 0.9046(19) 0.5430(5) 0.5721(13) 0.098(9) Uani 0.50 1 d P
H86A H 0.9552 0.5311 0.5812 0.117 Uiso 0.50 1 calc PR
H86B H 0.8582 0.5291 0.5590 0.117 Uiso 0.50 1 calc PR
C87 C 0.8967(19) 0.5599(6) 0.6279(11) 0.091(8) Uani 0.50 1 d P
H87A H 0.8395 0.5606 0.6304 0.109 Uiso 0.50 1 calc PR
H87B H 0.9298 0.5503 0.6647 0.109 Uiso 0.50 1 calc PR
C88 C 0.9279(18) 0.5910(8) 0.6201(15) 0.109(11) Uani 0.50 1 d P
H88A H 0.9813 0.5946 0.6482 0.131 Uiso 0.50 1 calc PR
H88B H 0.8891 0.6066 0.6260 0.131 Uiso 0.50 1 calc PR
C89 C 0.3172(18) 0.6035(5) 0.5093(10) 0.126(6) Uani 0.50 1 d PG
C90 C 0.2491(13) 0.6104(6) 0.4616(12) 0.126(6) Uani 0.50 1 d PG
C91 C 0.2722(15) 0.6335(6) 0.4267(9) 0.126(6) Uani 0.50 1 d PG
C92 C 0.3545(16) 0.6409(5) 0.4529(12) 0.126(6) Uani 0.50 1 d PG
C93 C 0.3823(12) 0.6224(6) 0.5040(10) 0.126(6) Uani 0.50 1 d PG

loop_
_atom_site_aniso_label
_atom_site_aniso_U_11
_atom_site_aniso_U_22
_atom_site_aniso_U_33
_atom_site_aniso_U_23
_atom_site_aniso_U_13
_atom_site_aniso_U_12
Rh1 0.0767(8) 0.0248(5) 0.0245(5) 0.000 0.0058(5) 0.000
Rh2 0.0790(8) 0.0252(5) 0.0378(6) 0.000 0.0135(5) 0.000
Zn1 0.0525(6) 0.0186(5) 0.0267(5) 0.0011(3) 0.0086(4) -0.0005(4)
Cl1 0.146(4) 0.0277(17) 0.087(3) 0.000 0.078(3) 0.000
Cl2 0.103(3) 0.0312(17) 0.064(2) 0.000 0.021(2) 0.000
S1 0.089(2) 0.0410(15) 0.097(2) 0.0064(14) 0.0066(18) -0.0078(14)
S2 0.0803(18) 0.0266(12) 0.0708(17) -0.0128(11) 0.0127(14) 0.0060(11)
P1 0.090(2) 0.0349(13) 0.0410(13) 0.0012(10) 0.0127(13) -0.0100(12)
P2 0.0815(18) 0.0352(12) 0.0314(12) 0.0017(9) 0.0092(11) -0.0092(11)
O1 0.189(15) 0.037(7) 0.127(12) 0.000 0.079(11) 0.000
O2 0.166(12) 0.036(6) 0.066(7) 0.000 0.052(8) 0.000
N1 0.049(4) 0.017(3) 0.032(4) 0.001(3) 0.010(3) 0.001(3)
N2 0.052(4) 0.020(3) 0.033(4) 0.004(3) 0.007(3) -0.004(3)
N3 0.052(4) 0.023(3) 0.030(4) 0.002(3) 0.006(3) -0.002(3)
N4 0.054(4) 0.023(3) 0.033(4) 0.004(3) 0.012(3) -0.004(3)
N5 0.051(4) 0.020(3) 0.023(3) 0.002(2) 0.009(3) -0.003(3)
C1 0.057(5) 0.021(4) 0.034(4) 0.002(3) 0.012(4) 0.000(4)
C2 0.054(5) 0.028(4) 0.033(4) 0.005(3) 0.010(4) 0.004(4)
C3 0.046(5) 0.022(4) 0.040(5) -0.003(3) 0.009(4) -0.003(3)
C4 0.058(6) 0.036(5) 0.036(5) -0.008(4) -0.001(4) -0.002(4)
C5 0.061(6) 0.027(4) 0.043(5) -0.005(4) -0.001(4) -0.005(4)
C6 0.048(5) 0.026(4) 0.043(5) 0.000(4) 0.010(4) 0.000(3)
C7 0.053(5) 0.024(4) 0.047(5) 0.001(4) 0.006(4) -0.002(4)
C8 0.053(5) 0.027(4) 0.035(4) 0.005(3) 0.009(4) -0.001(4)
C9 0.060(5) 0.023(4) 0.046(5) 0.008(4) 0.013(4) 0.001(4)
C10 0.071(6) 0.032(5) 0.036(5) 0.012(4) 0.014(4) -0.007(4)
C11 0.058(5) 0.030(4) 0.030(4) 0.008(3) 0.015(4) 0.002(4)
C12 0.051(5) 0.030(4) 0.029(4) 0.003(3) 0.016(4) -0.004(4)
C13 0.056(5) 0.034(4) 0.032(4) 0.004(4) 0.015(4) -0.007(4)
C14 0.074(6) 0.032(5) 0.030(4) -0.001(4) 0.013(4) -0.006(4)
C15 0.067(6) 0.034(5) 0.037(5) -0.010(4) 0.017(4) -0.007(4)
C16 0.049(5) 0.036(5) 0.037(5) -0.004(4) 0.015(4) -0.005(4)
C17 0.055(5) 0.019(4) 0.044(5) -0.005(3) 0.016(4) 0.001(3)
C18 0.052(5) 0.026(4) 0.039(5) 0.006(4) 0.013(4) -0.004(4)
C19 0.071(6) 0.023(4) 0.047(5) 0.004(4) 0.004(5) 0.008(4)
C20 0.076(6) 0.030(5) 0.035(5) 0.005(4) 0.003(4) 0.003(4)
C21 0.066(6) 0.027(4) 0.027(4) 0.000(3) 0.004(4) 0.004(4)
C22 0.068(6) 0.051(6) 0.038(5) 0.004(4) 0.006(4) 0.006(5)
C23 0.081(8) 0.070(7) 0.036(5) 0.010(5) 0.019(5) 0.010(6)
C24 0.084(8) 0.062(7) 0.041(5) 0.012(5) 0.005(5) -0.007(6)
C25 0.064(6) 0.044(5) 0.054(6) 0.006(5) -0.007(5) -0.006(5)
C26 0.066(6) 0.033(5) 0.040(5) 0.000(4) 0.002(4) 0.001(4)
C27 0.078(8) 0.100(9) 0.049(6) 0.020(6) 0.020(6) 0.013(7)
C28 0.115(11) 0.129(12) 0.045(7) 0.022(7) -0.001(7) -0.014(9)
C29 0.061(6) 0.061(6) 0.055(6) 0.000(5) 0.007(5) -0.007(5)
C30 0.064(6) 0.037(5) 0.028(4) 0.003(4) 0.014(4) -0.007(4)
C31 0.069(6) 0.040(5) 0.035(5) 0.000(4) 0.015(4) -0.006(4)
C32 0.094(8) 0.051(6) 0.034(5) 0.000(4) 0.032(5) -0.009(5)
C33 0.090(8) 0.058(6) 0.030(5) 0.002(4) 0.006(5) -0.007(6)
C34 0.073(7) 0.051(6) 0.036(5) 0.005(4) 0.007(5) 0.000(5)
C35 0.070(6) 0.037(5) 0.038(5) 0.007(4) 0.007(4) -0.003(4)
C36 0.079(7) 0.064(6) 0.042(5) 0.004(5) 0.026(5) -0.003(5)
C37 0.118(11) 0.125(12) 0.027(6) 0.014(6) 0.010(6) -0.003(9)
C38 0.062(6) 0.063(6) 0.052(6) 0.015(5) 0.012(5) 0.004(5)
C39 0.041(4) 0.069(6) 0.079(6) 0.000(5) 0.024(4) 0.000(4)
C40 0.041(4) 0.069(6) 0.079(6) 0.000(5) 0.024(4) 0.000(4)
C41 0.041(4) 0.069(6) 0.079(6) 0.000(5) 0.024(4) 0.000(4)
C39A 0.041(4) 0.069(6) 0.079(6) 0.000(5) 0.024(4) 0.000(4)
C40A 0.041(4) 0.069(6) 0.079(6) 0.000(5) 0.024(4) 0.000(4)
C41A 0.041(4) 0.069(6) 0.079(6) 0.000(5) 0.024(4) 0.000(4)
C42 0.079(7) 0.023(4) 0.047(5) 0.003(4) -0.006(5) -0.002(4)
C43 0.099(8) 0.032(5) 0.054(6) -0.004(4) 0.011(6) 0.006(5)
C44 0.095(9) 0.043(6) 0.056(6) 0.006(5) 0.022(6) 0.010(6)
C45 0.070(7) 0.043(6) 0.078(8) -0.011(5) -0.006(6) -0.004(5)
C46 0.103(11) 0.041(7) 0.21(2) 0.022(9) 0.010(12) -0.015(7)
C47 0.080(9) 0.032(6) 0.210(18) 0.023(8) -0.006(10) -0.022(6)
C48 0.081(7) 0.039(5) 0.071(7) 0.006(5) -0.010(6) -0.005(5)
C49 0.071(6) 0.044(5) 0.051(6) 0.006(4) 0.018(5) -0.002(5)
C50 0.075(7) 0.046(5) 0.028(4) -0.001(4) 0.010(4) -0.004(5)
C51 0.072(7) 0.055(6) 0.053(6) -0.014(5) 0.017(5) -0.001(5)
C52 0.072(7) 0.089(8) 0.051(6) -0.013(6) 0.025(6) -0.006(6)
C53 0.106(10) 0.061(7) 0.045(6) -0.010(5) -0.004(6) -0.030(7)
C54 0.141(13) 0.068(8) 0.056(7) -0.021(6) -0.036(8) 0.027(8)
C55 0.104(9) 0.077(8) 0.047(6) -0.021(6) -0.013(6) 0.025(7)
C56 0.087(7) 0.052(6) 0.042(5) 0.014(5) 0.002(5) -0.014(5)
C57 0.085(8) 0.037(5) 0.071(7) 0.016(5) 0.001(6) -0.009(5)
C58 0.106(10) 0.054(7) 0.111(11) 0.036(7) 0.000(8) -0.021(7)
C59 0.114(12) 0.126(14) 0.116(13) 0.069(11) -0.037(10) -0.055(11)
C60 0.108(11) 0.164(16) 0.100(11) 0.100(12) -0.007(9) -0.023(11)
C61 0.096(9) 0.112(11) 0.063(8) 0.037(7) -0.009(7) -0.035(8)
C62 0.104(12) 0.046(9) 0.052(9) 0.000 0.030(8) 0.000
C63 0.062(5) 0.021(4) 0.043(5) -0.006(3) 0.009(4) -0.001(4)
C64 0.064(6) 0.035(5) 0.075(7) -0.009(5) 0.028(5) -0.006(4)
C65 0.070(7) 0.033(5) 0.076(7) -0.012(5) 0.025(6) 0.007(5)
C66 0.065(6) 0.023(4) 0.044(5) -0.007(4) 0.006(4) 0.001(4)
C67 0.074(6) 0.025(4) 0.071(6) -0.003(4) 0.032(5) -0.002(4)
C68 0.073(6) 0.026(5) 0.065(6) -0.004(4) 0.023(5) 0.000(4)
C69 0.083(7) 0.031(5) 0.064(6) -0.007(4) 0.004(5) 0.004(5)
C70 0.091(8) 0.037(5) 0.048(6) 0.008(4) 0.005(5) -0.014(5)
C71 0.095(9) 0.055(6) 0.051(6) 0.006(5) 0.015(6) -0.016(6)
C72 0.081(9) 0.115(11) 0.079(9) 0.012(8) 0.014(8) -0.025(8)
C73 0.084(10) 0.132(14) 0.091(11) 0.014(9) 0.008(8) -0.021(9)
C74 0.107(13) 0.121(13) 0.096(12) 0.029(10) -0.017(10) -0.014(10)
C75 0.114(12) 0.117(12) 0.065(8) 0.015(8) -0.004(9) -0.009(10)
C76 0.090(9) 0.084(9) 0.062(7) 0.007(6) 0.003(7) 0.000(7)
C77 0.095(8) 0.052(6) 0.031(5) 0.000(4) 0.013(5) -0.022(5)
C78 0.083(7) 0.055(6) 0.056(6) -0.001(5) 0.021(6) -0.015(5)
C79 0.096(8) 0.047(6) 0.045(5) -0.008(5) 0.010(5) -0.028(6)
C80 0.122(11) 0.063(7) 0.068(7) -0.035(6) 0.041(7) -0.027(7)
C81 0.118(11) 0.077(8) 0.096(10) -0.055(8) 0.054(8) -0.029(8)
C82 0.110(10) 0.068(8) 0.071(8) -0.034(6) 0.040(7) -0.043(7)
C83 0.091(10) 0.038(8) 0.038(7) 0.000 0.036(7) 0.000
O3 0.105(12) 0.048(8) 0.077(10) 0.009(7) 0.031(9) -0.016(8)
C85 0.086(16) 0.087(17) 0.082(17) -0.008(13) 0.031(14) -0.058(14)
C86 0.13(2) 0.041(12) 0.10(2) 0.027(13) -0.016(17) 0.000(13)
C87 0.12(2) 0.10(2) 0.058(15) 0.039(14) 0.028(15) 0.009(17)
C88 0.079(18) 0.13(3) 0.11(2) -0.05(2) 0.003(17) 0.005(17)
C89 0.132(13) 0.151(16) 0.095(10) -0.050(10) 0.027(9) -0.005(11)
C90 0.132(13) 0.151(16) 0.095(10) -0.050(10) 0.027(9) -0.005(11)
C91 0.132(13) 0.151(16) 0.095(10) -0.050(10) 0.027(9) -0.005(11)
C92 0.132(13) 0.151(16) 0.095(10) -0.050(10) 0.027(9) -0.005(11)
C93 0.132(13) 0.151(16) 0.095(10) -0.050(10) 0.027(9) -0.005(11)

loop_
_atom_type_symbol
_atom_type_description
_atom_type_scat_dispersion_real
_atom_type_scat_dispersion_imag
_atom_type_scat_source
C C 0.0015 0.0009 'International Tables Vol C Tables 4.2.6.8 and 6.1.1.4'
H H 0.0000 0.0000 'International Tables Vol C Tables 4.2.6.8 and 6.1.1.4'
N N 0.0030 0.0019 'International Tables Vol C Tables 4.2.6.8 and 6.1.1.4'
O O 0.0056 0.0036 'International Tables Vol C Tables 4.2.6.8 and 6.1.1.4'
P P 0.0667 0.0580 'International Tables Vol C Tables 4.2.6.8 and 6.1.1.4'
Cl Cl 0.0998 0.0984 'International Tables Vol C Tables 4.2.6.8 and 6.1.1.4'
Zn Zn 0.3242 0.9375 'International Tables Vol C Tables 4.2.6.8 and 6.1.1.4'
Rh Rh -2.5280 0.5964 'International Tables Vol C Tables 4.2.6.8 and 6.1.1.4'
S S 0.0826 0.0763 'International Tables Vol C Tables 4.2.6.8 and 6.1.1.4'

loop_
_geom_angle_atom_site_label_1
_geom_angle_atom_site_label_2
_geom_angle_atom_site_label_3
_geom_angle
_geom_angle_site_symmetry_1
_geom_angle_site_symmetry_3
C62 Rh1 P2 93.54(6) . 2_755
C62 Rh1 P2 93.54(6) . .
P2 Rh1 P2 172.92(12) 2_755 .
C62 Rh1 Cl1 180.0 . .
P2 Rh1 Cl1 86.46(6) 2_755 .
P2 Rh1 Cl1 86.46(6) . .
C83 Rh2 P1 90.48(6) . 2_755
C83 Rh2 P1 90.48(6) . .
P1 Rh2 P1 179.04(13) 2_755 .
C83 Rh2 Cl2 180.000(1) . .
P1 Rh2 Cl2 89.52(6) 2_755 .
P1 Rh2 Cl2 89.52(6) . .
N2 Zn1 N1 88.4(2) . .
N2 Zn1 N3 88.7(2) . .
N1 Zn1 N3 162.7(3) . .
N2 Zn1 N4 162.9(3) . .
N1 Zn1 N4 89.0(2) . .
N3 Zn1 N4 88.8(2) . .
N2 Zn1 N5 100.2(2) . .
N1 Zn1 N5 100.8(2) . .
N3 Zn1 N5 96.5(2) . .
N4 Zn1 N5 96.9(2) . .
C48 S1 C45 104.4(6) . .
C66 S2 C69 104.4(5) . .
C71 P1 C77 102.1(5) . .
C71 P1 C70 102.0(5) . .
C77 P1 C70 104.8(5) . .
C71 P1 Rh2 114.9(4) . .
C77 P1 Rh2 116.9(3) . .
C70 P1 Rh2 114.3(3) . .
C50 P2 C56 105.8(4) . .
C50 P2 C49 105.5(5) . .
C56 P2 C49 101.3(5) . .
C50 P2 Rh1 109.6(3) . .
C56 P2 Rh1 119.4(4) . .
C49 P2 Rh1 114.1(3) . .
C18 N1 C1 106.9(6) . .
C18 N1 Zn1 126.0(5) . .
C1 N1 Zn1 127.1(5) . .
C3 N2 C6 105.8(6) . .
C3 N2 Zn1 127.0(5) . .
C6 N2 Zn1 126.6(5) . .
C8 N3 C11 106.8(6) . .
C8 N3 Zn1 126.7(5) . .
C11 N3 Zn1 125.9(5) . .
C16 N4 C13 106.8(6) . .
C16 N4 Zn1 126.5(5) . .
C13 N4 Zn1 125.9(5) . .
C40A N5 C41 138.3(12) . .
C40A N5 C39 61.2(12) . .
C41 N5 C39 114.8(12) . .
C40A N5 C40 45.5(11) . .
C41 N5 C40 110.4(12) . .
C39 N5 C40 105.2(13) . .
C40A N5 C39A 107.8(13) . .
C41 N5 C39A 66.7(12) . .
C39 N5 C39A 51.0(12) . .
C40 N5 C39A 139.1(12) . .
C40A N5 C41A 110.5(13) . .
C41 N5 C41A 43.9(11) . .
C39 N5 C41A 141.5(11) . .
C40 N5 C41A 69.1(12) . .
C39A N5 C41A 107.5(13) . .
C40A N5 Zn1 111.1(9) . .
C41 N5 Zn1 109.4(8) . .
C39 N5 Zn1 107.1(8) . .
C40 N5 Zn1 109.7(8) . .
C39A N5 Zn1 109.3(8) . .
C41A N5 Zn1 110.5(8) . .
N1 C1 C2 126.1(7) . .
N1 C1 C20 109.1(7) . .
C2 C1 C20 124.9(7) . .
C3 C2 C1 123.8(7) . .
C3 C2 C21 118.2(7) . .
C1 C2 C21 117.9(7) . .
N2 C3 C2 126.3(7) . .
N2 C3 C4 110.9(7) . .
C2 C3 C4 122.8(8) . .
C5 C4 C3 105.8(7) . .
C5 C4 H4 127.1 . .
C3 C4 H4 127.1 . .
C4 C5 C6 107.4(7) . .
C4 C5 H5 126.3 . .
C6 C5 H5 126.3 . .
N2 C6 C5 110.0(7) . .
N2 C6 C7 125.3(7) . .
C5 C6 C7 124.6(7) . .
C8 C7 C6 124.5(7) . .
C8 C7 C42 115.1(7) . .
C6 C7 C42 120.1(8) . .
N3 C8 C7 126.3(7) . .
N3 C8 C9 109.7(7) . .
C7 C8 C9 124.0(7) . .
C10 C9 C8 107.0(7) . .
C10 C9 H9 126.5 . .
C8 C9 H9 126.5 . .
C9 C10 C11 107.3(7) . .
C9 C10 H10 126.3 . .
C11 C10 H10 126.3 . .
N3 C11 C12 126.5(7) . .
N3 C11 C10 109.1(7) . .
C12 C11 C10 124.4(7) . .
C11 C12 C13 124.6(7) . .
C11 C12 C30 116.8(7) . .
C13 C12 C30 118.6(7) . .
N4 C13 C12 126.0(7) . .
N4 C13 C14 109.5(7) . .
C12 C13 C14 124.4(7) . .
C15 C14 C13 107.5(7) . .
C15 C14 H14 126.2 . .
C13 C14 H14 126.2 . .
C14 C15 C16 107.3(7) . .
C14 C15 H15 126.3 . .
C16 C15 H15 126.3 . .
N4 C16 C17 125.7(7) . .
N4 C16 C15 108.9(7) . .
C17 C16 C15 125.5(8) . .
C16 C17 C18 125.2(7) . .
C16 C17 C63 117.9(7) . .
C18 C17 C63 116.8(7) . .
N1 C18 C17 126.1(7) . .
N1 C18 C19 108.8(7) . .
C17 C18 C19 125.1(7) . .
C20 C19 C18 107.5(7) . .
C20 C19 H19 126.2 . .
C18 C19 H19 126.2 . .
C19 C20 C1 107.8(8) . .
C19 C20 H20 126.1 . .
C1 C20 H20 126.1 . .
C26 C21 C22 119.7(8) . .
C26 C21 C2 120.4(8) . .
C22 C21 C2 120.0(8) . .
C23 C22 C21 118.2(9) . .
C23 C22 C27 121.0(9) . .
C21 C22 C27 120.8(8) . .
C24 C23 C22 122.8(9) . .
C24 C23 H23 118.6 . .
C22 C23 H23 118.6 . .
C23 C24 C25 117.7(9) . .
C23 C24 C28 122.6(11) . .
C25 C24 C28 119.7(11) . .
C24 C25 C26 122.7(10) . .
C24 C25 H25 118.6 . .
C26 C25 H25 118.6 . .
C21 C26 C25 118.9(9) . .
C21 C26 C29 120.9(8) . .
C25 C26 C29 120.2(9) . .
C22 C27 H27A 109.5 . .
C22 C27 H27B 109.5 . .
H27A C27 H27B 109.5 . .
C22 C27 H27C 109.5 . .
H27A C27 H27C 109.5 . .
H27B C27 H27C 109.5 . .
C24 C28 H28A 109.5 . .
C24 C28 H28B 109.5 . .
H28A C28 H28B 109.5 . .
C24 C28 H28C 109.5 . .
H28A C28 H28C 109.5 . .
H28B C28 H28C 109.5 . .
C26 C29 H29A 109.5 . .
C26 C29 H29B 109.5 . .
H29A C29 H29B 109.5 . .
C26 C29 H29C 109.5 . .
H29A C29 H29C 109.5 . .
H29B C29 H29C 109.5 . .
C35 C30 C31 121.3(8) . .
C35 C30 C12 121.7(8) . .
C31 C30 C12 116.9(8) . .
C32 C31 C30 116.3(9) . .
C32 C31 C36 121.4(9) . .
C30 C31 C36 122.3(8) . .
C33 C32 C31 122.8(9) . .
C33 C32 H32 118.6 . .
C31 C32 H32 118.6 . .
C32 C33 C34 119.2(9) . .
C32 C33 C37 122.6(10) . .
C34 C33 C37 118.2(11) . .
C33 C34 C35 121.5(10) . .
C33 C34 H34 119.2 . .
C35 C34 H34 119.2 . .
C30 C35 C34 119.0(9) . .
C30 C35 C38 121.1(8) . .
C34 C35 C38 119.9(9) . .
C31 C36 H36A 109.5 . .
C31 C36 H36B 109.5 . .
H36A C36 H36B 109.5 . .
C31 C36 H36C 109.5 . .
H36A C36 H36C 109.5 . .
H36B C36 H36C 109.5 . .
C33 C37 H37A 109.5 . .
C33 C37 H37B 109.5 . .
H37A C37 H37B 109.5 . .
C33 C37 H37C 109.5 . .
H37A C37 H37C 109.5 . .
H37B C37 H37C 109.5 . .
C35 C38 H38A 109.5 . .
C35 C38 H38B 109.5 . .
H38A C38 H38B 109.5 . .
C35 C38 H38C 109.5 . .
H38A C38 H38C 109.5 . .
H38B C38 H38C 109.5 . .
N5 C39 C39A 108.7(15) . 2_755
N5 C40 C41A 109.1(15) . 2_755
N5 C40 C41 94.1(12) . 2_755
C41A C40 C41 35.4(10) 2_755 2_755
N5 C41 C40A 108.5(16) . 2_755
N5 C41 C40 96.7(13) . 2_755
C40A C41 C40 36.3(10) 2_755 2_755
N5 C39A C39 109.5(16) . 2_755
N5 C39A C39A 90.1(12) . 2_755
C39 C39A C39A 39.4(10) 2_755 2_755
N5 C40A C41 111.2(17) . 2_755
N5 C40A C41A 93.0(14) . 2_755
C41 C40A C41A 34.0(10) 2_755 2_755
N5 C41A C40 109.2(16) . 2_755
N5 C41A C40A 89.0(13) . 2_755
C40 C41A C40A 34.9(10) 2_755 2_755
C43 C42 C47 117.2(10) . .
C43 C42 C7 123.5(10) . .
C47 C42 C7 118.9(10) . .
C42 C43 C44 119.6(11) . .
C42 C43 H43 120.2 . .
C44 C43 H43 120.2 . .
C45 C44 C43 120.7(11) . .
C45 C44 H44 119.6 . .
C43 C44 H44 119.6 . .
C44 C45 C46 120.4(11) . .
C44 C45 S1 127.2(9) . .
C46 C45 S1 112.4(10) . .
C47 C46 C45 118.4(15) . .
C47 C46 H46 120.8 . .
C45 C46 H46 120.8 . .
C46 C47 C42 123.3(14) . .
C46 C47 H47 118.3 . .
C42 C47 H47 118.3 . .
C49 C48 S1 116.2(8) . .
C49 C48 H48A 108.2 . .
S1 C48 H48A 108.2 . .
C49 C48 H48B 108.2 . .
S1 C48 H48B 108.2 . .
H48A C48 H48B 107.4 . .
C48 C49 P2 110.3(7) . .
C48 C49 H49A 109.6 . .
P2 C49 H49A 109.6 . .
C48 C49 H49B 109.6 . .
P2 C49 H49B 109.6 . .
H49A C49 H49B 108.1 . .
C51 C50 C55 119.6(10) . .
C51 C50 P2 117.6(7) . .
C55 C50 P2 122.4(8) . .
C50 C51 C52 120.8(10) . .
C50 C51 H51 119.6 . .
C52 C51 H51 119.6 . .
C51 C52 C53 119.7(12) . .
C51 C52 H52 120.1 . .
C53 C52 H52 120.1 . .
C54 C53 C52 119.5(11) . .
C54 C53 H53 120.2 . .
C52 C53 H53 120.2 . .
C55 C54 C53 120.6(11) . .
C55 C54 H54 119.7 . .
C53 C54 H54 119.7 . .
C54 C55 C50 119.7(12) . .
C54 C55 H55 120.1 . .
C50 C55 H55 120.1 . .
C57 C56 C61 119.0(10) . .
C57 C56 P2 118.9(7) . .
C61 C56 P2 121.9(9) . .
C58 C57 C56 120.3(11) . .
C58 C57 H57 119.9 . .
C56 C57 H57 119.9 . .
C59 C58 C57 121.5(14) . .
C59 C58 H58 119.2 . .
C57 C58 H58 119.2 . .
C58 C59 C60 118.4(13) . .
C58 C59 H59 120.8 . .
C60 C59 H59 120.8 . .
C61 C60 C59 121.2(14) . .
C61 C60 H60 119.4 . .
C59 C60 H60 119.4 . .
C60 C61 C56 119.4(14) . .
C60 C61 H61 120.3 . .
C56 C61 H61 120.3 . .
O1 C62 Rh1 180.0 . .
C68 C63 C64 118.7(8) . .
C68 C63 C17 121.4(8) . .
C64 C63 C17 119.7(8) . .
C65 C64 C63 122.1(9) . .
C65 C64 H64 119.0 . .
C63 C64 H64 119.0 . .
C66 C65 C64 118.3(9) . .
C66 C65 H65 120.9 . .
C64 C65 H65 120.9 . .
C67 C66 C65 121.3(8) . .
C67 C66 S2 124.3(7) . .
C65 C66 S2 114.3(7) . .
C66 C67 C68 119.4(9) . .
C66 C67 H67 120.3 . .
C68 C67 H67 120.3 . .
C63 C68 C67 120.2(9) . .
C63 C68 H68 119.9 . .
C67 C68 H68 119.9 . .
C70 C69 S2 114.0(7) . .
C70 C69 H69A 108.7 . .
S2 C69 H69A 108.7 . .
C70 C69 H69B 108.7 . .
S2 C69 H69B 108.7 . .
H69A C69 H69B 107.6 . .
C69 C70 P1 110.2(7) . .
C69 C70 H70A 109.6 . .
P1 C70 H70A 109.6 . .
C69 C70 H70B 109.6 . .
P1 C70 H70B 109.6 . .
H70A C70 H70B 108.1 . .
C72 C71 C76 120.6(12) . .
C72 C71 P1 119.8(9) . .
C76 C71 P1 119.6(10) . .
C73 C72 C71 119.8(14) . .
C73 C72 H72 120.1 . .
C71 C72 H72 120.1 . .
C72 C73 C74 120.0(16) . .
C72 C73 H73 120.0 . .
C74 C73 H73 120.0 . .
C75 C74 C73 119.6(15) . .
C75 C74 H74 120.2 . .
C73 C74 H74 120.2 . .
C76 C75 C74 120.9(14) . .
C76 C75 H75 119.5 . .
C74 C75 H75 119.5 . .
C75 C76 C71 119.0(14) . .
C75 C76 H76 120.5 . .
C71 C76 H76 120.5 . .
C82 C77 C78 117.7(10) . .
C82 C77 P1 124.7(8) . .
C78 C77 P1 117.4(9) . .
C79 C78 C77 121.0(11) . .
C79 C78 H78 119.5 . .
C77 C78 H78 119.5 . .
C78 C79 C80 120.1(10) . .
C78 C79 H79 119.9 . .
C80 C79 H79 119.9 . .
C81 C80 C79 119.5(11) . .
C81 C80 H80 120.3 . .
C79 C80 H80 120.3 . .
C80 C81 C82 119.4(13) . .
C80 C81 H81 120.3 . .
C82 C81 H81 120.3 . .
C77 C82 C81 122.3(11) . .
C77 C82 H82 118.9 . .
C81 C82 H82 118.9 . .
O2 C83 Rh2 180.000(2) . .
C86 O3 C85 107.1(19) . .
O3 C85 C88 111(2) . .
O3 C85 H85A 109.3 . .
C88 C85 H85A 109.3 . .
O3 C85 H85B 109.3 . .
C88 C85 H85B 109.3 . .
H85A C85 H85B 108.0 . .
O3 C86 C87 109(2) . .
O3 C86 H86A 109.9 . .
C87 C86 H86A 109.9 . .
O3 C86 H86B 109.9 . .
C87 C86 H86B 109.9 . .
H86A C86 H86B 108.3 . .
C88 C87 C86 104(2) . .
C88 C87 H87A 110.9 . .
C86 C87 H87A 110.9 . .
C88 C87 H87B 110.9 . .
C86 C87 H87B 110.9 . .
H87A C87 H87B 108.9 . .
C87 C88 C85 102(2) . .
C87 C88 H88A 111.4 . .
C85 C88 H88A 111.4 . .
C87 C88 H88B 111.4 . .
C85 C88 H88B 111.4 . .
H88A C88 H88B 109.3 . .
C90 C89 C93 108.0 . .
C89 C90 C91 108.0 . .
C92 C91 C90 108.0 . .
C93 C92 C91 108.0 . .
C92 C93 C89 108.0 . .

loop_
_geom_bond_atom_site_label_1
_geom_bond_atom_site_label_2
_geom_bond_distance
_geom_bond_site_symmetry_2
Rh1 C62 1.815(15) .
Rh1 P2 2.303(2) 2_755
Rh1 P2 2.303(2) .
Rh1 Cl1 2.345(3) .
Rh2 C83 1.836(14) .
Rh2 P1 2.337(3) 2_755
Rh2 P1 2.337(3) .
Rh2 Cl2 2.374(3) .
Zn1 N2 2.063(6) .
Zn1 N1 2.064(6) .
Zn1 N3 2.065(6) .
Zn1 N4 2.066(6) .
Zn1 N5 2.209(7) .
S1 C48 1.778(12) .
S1 C45 1.803(11) .
S2 C66 1.789(8) .
S2 C69 1.805(11) .
P1 C71 1.822(12) .
P1 C77 1.835(11) .
P1 C70 1.843(10) .
P2 C50 1.821(9) .
P2 C56 1.842(10) .
P2 C49 1.845(10) .
O1 C62 1.142(18) .
O2 C83 1.086(15) .
N1 C18 1.370(10) .
N1 C1 1.371(10) .
N2 C3 1.359(10) .
N2 C6 1.369(10) .
N3 C8 1.361(10) .
N3 C11 1.370(10) .
N4 C16 1.367(10) .
N4 C13 1.373(10) .
N5 C40A 1.46(3) .
N5 C41 1.46(2) .
N5 C39 1.47(2) .
N5 C40 1.50(2) .
N5 C39A 1.51(2) .
N5 C41A 1.52(2) .
C1 C2 1.413(11) .
C1 C20 1.437(11) .
C2 C3 1.410(11) .
C2 C21 1.490(11) .
C3 C4 1.435(11) .
C4 C5 1.358(12) .
C4 H4 0.9500 .
C5 C6 1.425(12) .
C5 H5 0.9500 .
C6 C7 1.426(12) .
C7 C8 1.401(12) .
C7 C42 1.475(11) .
C8 C9 1.441(11) .
C9 C10 1.340(12) .
C9 H9 0.9500 .
C10 C11 1.443(11) .
C10 H10 0.9500 .
C11 C12 1.401(11) .
C12 C13 1.402(11) .
C12 C30 1.500(11) .
C13 C14 1.443(12) .
C14 C15 1.329(12) .
C14 H14 0.9500 .
C15 C16 1.462(12) .
C15 H15 0.9500 .
C16 C17 1.392(12) .
C17 C18 1.415(12) .
C17 C63 1.497(11) .
C18 C19 1.446(12) .
C19 C20 1.327(12) .
C19 H19 0.9500 .
C20 H20 0.9500 .
C21 C26 1.384(13) .
C21 C22 1.413(13) .
C22 C23 1.401(13) .
C22 C27 1.502(15) .
C23 C24 1.362(15) .
C23 H23 0.9500 .
C24 C25 1.373(15) .
C24 C28 1.531(15) .
C25 C26 1.399(13) .
C25 H25 0.9500 .
C26 C29 1.522(14) .
C27 H27A 0.9800 .
C27 H27B 0.9800 .
C27 H27C 0.9800 .
C28 H28A 0.9800 .
C28 H28B 0.9800 .
C28 H28C 0.9800 .
C29 H29A 0.9800 .
C29 H29B 0.9800 .
C29 H29C 0.9800 .
C30 C35 1.369(13) .
C30 C31 1.433(13) .
C31 C32 1.402(13) .
C31 C36 1.474(14) .
C32 C33 1.363(15) .
C32 H32 0.9500 .
C33 C34 1.372(15) .
C33 C37 1.522(13) .
C34 C35 1.397(12) .
C34 H34 0.9500 .
C35 C38 1.508(14) .
C36 H36A 0.9800 .
C36 H36B 0.9800 .
C36 H36C 0.9800 .
C37 H37A 0.9800 .
C37 H37B 0.9800 .
C37 H37C 0.9800 .
C38 H38A 0.9800 .
C38 H38B 0.9800 .
C38 H38C 0.9800 .
C39 C39A 1.63(2) 2_755
C40 C41A 1.61(3) 2_755
C40 C41 1.93(3) 2_755
C41 C40A 1.60(3) 2_755
C41 C40 1.93(3) 2_755
C39A C39 1.63(2) 2_755
C39A C39A 2.01(4) 2_755
C40A C41 1.60(3) 2_755
C40A C41A 2.00(3) 2_755
C41A C40 1.61(3) 2_755
C41A C40A 2.00(3) 2_755
C42 C43 1.350(14) .
C42 C47 1.383(17) .
C43 C44 1.427(14) .
C43 H43 0.9500 .
C44 C45 1.330(16) .
C44 H44 0.9500 .
C45 C46 1.365(19) .
C46 C47 1.364(16) .
C46 H46 0.9500 .
C47 H47 0.9500 .
C48 C49 1.535(14) .
C48 H48A 0.9900 .
C48 H48B 0.9900 .
C49 H49A 0.9900 .
C49 H49B 0.9900 .
C50 C51 1.365(14) .
C50 C55 1.384(14) .
C51 C52 1.369(15) .
C51 H51 0.9500 .
C52 C53 1.379(16) .
C52 H52 0.9500 .
C53 C54 1.376(19) .
C53 H53 0.9500 .
C54 C55 1.366(17) .
C54 H54 0.9500 .
C55 H55 0.9500 .
C56 C57 1.380(15) .
C56 C61 1.388(15) .
C57 C58 1.370(15) .
C57 H57 0.9500 .
C58 C59 1.36(2) .
C58 H58 0.9500 .
C59 C60 1.38(2) .
C59 H59 0.9500 .
C60 C61 1.381(18) .
C60 H60 0.9500 .
C61 H61 0.9500 .
C63 C68 1.375(13) .
C63 C64 1.377(13) .
C64 C65 1.376(13) .
C64 H64 0.9500 .
C65 C66 1.376(14) .
C65 H65 0.9500 .
C66 C67 1.365(13) .
C67 C68 1.397(12) .
C67 H67 0.9500 .
C68 H68 0.9500 .
C69 C70 1.496(14) .
C69 H69A 0.9900 .
C69 H69B 0.9900 .
C70 H70A 0.9900 .
C70 H70B 0.9900 .
C71 C72 1.394(18) .
C71 C76 1.416(16) .
C72 C73 1.378(19) .
C72 H72 0.9500 .
C73 C74 1.41(2) .
C73 H73 0.9500 .
C74 C75 1.40(2) .
C74 H74 0.9500 .
C75 C76 1.372(19) .
C75 H75 0.9500 .
C76 H76 0.9500 .
C77 C82 1.359(16) .
C77 C78 1.397(14) .
C78 C79 1.370(15) .
C78 H78 0.9500 .
C79 C80 1.393(17) .
C79 H79 0.9500 .
C80 C81 1.364(17) .
C80 H80 0.9500 .
C81 C82 1.393(17) .
C81 H81 0.9500 .
C82 H82 0.9500 .
O3 C86 1.38(3) .
O3 C85 1.39(3) .
C85 C88 1.54(4) .
C85 H85A 0.9900 .
C85 H85B 0.9900 .
C86 C87 1.52(4) .
C86 H86A 0.9900 .
C86 H86B 0.9900 .
C87 C88 1.51(4) .
C87 H87A 0.9900 .
C87 H87B 0.9900 .
C88 H88A 0.9900 .
C88 H88B 0.9900 .
C89 C90 1.4200 .
C89 C93 1.4200 .
C90 C91 1.4200 .
C91 C92 1.4200 .
C92 C93 1.4200 .

loop_
_geom_torsion_atom_site_label_1
_geom_torsion_atom_site_label_2
_geom_torsion_atom_site_label_3
_geom_torsion_atom_site_label_4
_geom_torsion
_geom_torsion_site_symmetry_1
_geom_torsion_site_symmetry_4
C83 Rh2 P1 C71 -106.7(4) . .
P1 Rh2 P1 C71 73.3(4) 2_755 .
Cl2 Rh2 P1 C71 73.3(4) . .
C83 Rh2 P1 C77 13.0(4) . .
P1 Rh2 P1 C77 -167.1(4) 2_755 .
Cl2 Rh2 P1 C77 -167.0(4) . .
C83 Rh2 P1 C70 135.9(4) . .
P1 Rh2 P1 C70 -44.2(4) 2_755 .
Cl2 Rh2 P1 C70 -44.1(4) . .
C62 Rh1 P2 C50 108.3(3) . .
P2 Rh1 P2 C50 -71.7(3) 2_755 .
Cl1 Rh1 P2 C50 -71.7(3) . .
C62 Rh1 P2 C56 -13.8(4) . .
P2 Rh1 P2 C56 166.2(4) 2_755 .
Cl1 Rh1 P2 C56 166.2(4) . .
C62 Rh1 P2 C49 -133.7(4) . .
P2 Rh1 P2 C49 46.3(4) 2_755 .
Cl1 Rh1 P2 C49 46.3(4) . .
N2 Zn1 N1 C18 173.5(7) . .
N3 Zn1 N1 C18 93.3(10) . .
N4 Zn1 N1 C18 10.4(7) . .
N5 Zn1 N1 C18 -86.4(7) . .
N2 Zn1 N1 C1 -7.9(7) . .
N3 Zn1 N1 C1 -88.2(10) . .
N4 Zn1 N1 C1 -171.1(7) . .
N5 Zn1 N1 C1 92.1(7) . .
N1 Zn1 N2 C3 12.6(7) . .
N3 Zn1 N2 C3 175.6(7) . .
N4 Zn1 N2 C3 94.0(10) . .
N5 Zn1 N2 C3 -88.1(7) . .
N1 Zn1 N2 C6 -177.1(7) . .
N3 Zn1 N2 C6 -14.1(7) . .
N4 Zn1 N2 C6 -95.7(10) . .
N5 Zn1 N2 C6 82.2(7) . .
N2 Zn1 N3 C8 13.0(7) . .
N1 Zn1 N3 C8 93.2(10) . .
N4 Zn1 N3 C8 176.1(7) . .
N5 Zn1 N3 C8 -87.1(7) . .
N2 Zn1 N3 C11 -177.3(7) . .
N1 Zn1 N3 C11 -97.1(10) . .
N4 Zn1 N3 C11 -14.2(7) . .
N5 Zn1 N3 C11 82.6(7) . .
N2 Zn1 N4 C16 -95.1(10) . .
N1 Zn1 N4 C16 -13.8(7) . .
N3 Zn1 N4 C16 -176.6(7) . .
N5 Zn1 N4 C16 87.0(7) . .
N2 Zn1 N4 C13 97.1(10) . .
N1 Zn1 N4 C13 178.4(7) . .
N3 Zn1 N4 C13 15.5(7) . .
N5 Zn1 N4 C13 -80.8(7) . .
N2 Zn1 N5 C40A -144.0(10) . .
N1 Zn1 N5 C40A 125.7(10) . .
N3 Zn1 N5 C40A -54.2(10) . .
N4 Zn1 N5 C40A 35.3(10) . .
N2 Zn1 N5 C41 46.0(10) . .
N1 Zn1 N5 C41 -44.3(10) . .
N3 Zn1 N5 C41 135.8(10) . .
N4 Zn1 N5 C41 -134.6(10) . .
N2 Zn1 N5 C39 -79.0(10) . .
N1 Zn1 N5 C39 -169.3(10) . .
N3 Zn1 N5 C39 10.8(10) . .
N4 Zn1 N5 C39 100.4(10) . .
N2 Zn1 N5 C40 167.2(9) . .
N1 Zn1 N5 C40 77.0(10) . .
N3 Zn1 N5 C40 -102.9(10) . .
N4 Zn1 N5 C40 -13.4(10) . .
N2 Zn1 N5 C39A -25.2(10) . .
N1 Zn1 N5 C39A -115.5(10) . .
N3 Zn1 N5 C39A 64.6(10) . .
N4 Zn1 N5 C39A 154.2(10) . .
N2 Zn1 N5 C41A 92.9(11) . .
N1 Zn1 N5 C41A 2.6(11) . .
N3 Zn1 N5 C41A -177.3(11) . .
N4 Zn1 N5 C41A -87.7(11) . .
C18 N1 C1 C2 -179.2(8) . .
Zn1 N1 C1 C2 2.1(12) . .
C18 N1 C1 C20 0.8(9) . .
Zn1 N1 C1 C20 -177.9(6) . .
N1 C1 C2 C3 3.4(14) . .
C20 C1 C2 C3 -176.6(9) . .
N1 C1 C2 C21 178.4(8) . .
C20 C1 C2 C21 -1.7(13) . .
C6 N2 C3 C2 176.0(8) . .
Zn1 N2 C3 C2 -12.0(12) . .
C6 N2 C3 C4 -1.7(9) . .
Zn1 N2 C3 C4 170.3(6) . .
C1 C2 C3 N2 1.8(14) . .
C21 C2 C3 N2 -173.1(8) . .
C1 C2 C3 C4 179.3(8) . .
C21 C2 C3 C4 4.4(13) . .
N2 C3 C4 C5 1.3(10) . .
C2 C3 C4 C5 -176.5(8) . .
C3 C4 C5 C6 -0.4(10) . .
C3 N2 C6 C5 1.4(9) . .
Zn1 N2 C6 C5 -170.6(6) . .
C3 N2 C6 C7 -175.9(8) . .
Zn1 N2 C6 C7 12.1(12) . .
C4 C5 C6 N2 -0.6(10) . .
C4 C5 C6 C7 176.7(9) . .
N2 C6 C7 C8 -3.2(14) . .
C5 C6 C7 C8 179.9(9) . .
N2 C6 C7 C42 170.4(9) . .
C5 C6 C7 C42 -6.5(14) . .
C11 N3 C8 C7 178.9(9) . .
Zn1 N3 C8 C7 -9.8(13) . .
C11 N3 C8 C9 -0.7(9) . .
Zn1 N3 C8 C9 170.6(6) . .
C6 C7 C8 N3 2.0(15) . .
C42 C7 C8 N3 -171.9(9) . .
C6 C7 C8 C9 -178.4(8) . .
C42 C7 C8 C9 7.7(13) . .
N3 C8 C9 C10 0.4(10) . .
C7 C8 C9 C10 -179.2(9) . .
C8 C9 C10 C11 0.0(10) . .
C8 N3 C11 C12 -178.4(8) . .
Zn1 N3 C11 C12 10.2(12) . .
C8 N3 C11 C10 0.7(10) . .
Zn1 N3 C11 C10 -170.7(6) . .
C9 C10 C11 N3 -0.5(10) . .
C9 C10 C11 C12 178.7(8) . .
N3 C11 C12 C13 -1.2(14) . .
C10 C11 C12 C13 179.8(8) . .
N3 C11 C12 C30 177.0(8) . .
C10 C11 C12 C30 -2.1(13) . .
C16 N4 C13 C12 177.2(8) . .
Zn1 N4 C13 C12 -13.0(12) . .
C16 N4 C13 C14 -0.4(9) . .
Zn1 N4 C13 C14 169.4(6) . .
C11 C12 C13 N4 2.7(14) . .
C30 C12 C13 N4 -175.4(8) . .
C11 C12 C13 C14 179.9(8) . .
C30 C12 C13 C14 1.8(13) . .
N4 C13 C14 C15 0.0(11) . .
C12 C13 C14 C15 -177.7(8) . .
C13 C14 C15 C16 0.4(10) . .
C13 N4 C16 C17 -178.7(8) . .
Zn1 N4 C16 C17 11.6(12) . .
C13 N4 C16 C15 0.6(9) . .
Zn1 N4 C16 C15 -169.1(6) . .
C14 C15 C16 N4 -0.7(10) . .
C14 C15 C16 C17 178.7(9) . .
N4 C16 C17 C18 -0.5(14) . .
C15 C16 C17 C18 -179.8(8) . .
N4 C16 C17 C63 175.2(8) . .
C15 C16 C17 C63 -4.1(13) . .
C1 N1 C18 C17 176.7(8) . .
Zn1 N1 C18 C17 -4.5(12) . .
C1 N1 C18 C19 -0.8(9) . .
Zn1 N1 C18 C19 177.9(6) . .
C16 C17 C18 N1 -3.2(14) . .
C63 C17 C18 N1 -179.0(8) . .
C16 C17 C18 C19 173.9(9) . .
C63 C17 C18 C19 -1.9(13) . .
N1 C18 C19 C20 0.5(11) . .
C17 C18 C19 C20 -177.0(9) . .
C18 C19 C20 C1 0.0(11) . .
N1 C1 C20 C19 -0.5(11) . .
C2 C1 C20 C19 179.5(9) . .
C3 C2 C21 C26 85.9(10) . .
C1 C2 C21 C26 -89.3(10) . .
C3 C2 C21 C22 -93.7(10) . .
C1 C2 C21 C22 91.1(10) . .
C26 C21 C22 C23 -0.6(13) . .
C2 C21 C22 C23 178.9(8) . .
C26 C21 C22 C27 177.7(9) . .
C2 C21 C22 C27 -2.7(14) . .
C21 C22 C23 C24 1.3(16) . .
C27 C22 C23 C24 -177.0(11) . .
C22 C23 C24 C25 -1.7(17) . .
C22 C23 C24 C28 178.0(11) . .
C23 C24 C25 C26 1.3(16) . .
C28 C24 C25 C26 -178.4(11) . .
C22 C21 C26 C25 0.4(13) . .
C2 C21 C26 C25 -179.2(8) . .
C22 C21 C26 C29 178.9(8) . .
C2 C21 C26 C29 -0.6(12) . .
C24 C25 C26 C21 -0.7(14) . .
C24 C25 C26 C29 -179.3(9) . .
C11 C12 C30 C35 80.1(11) . .
C13 C12 C30 C35 -101.7(10) . .
C11 C12 C30 C31 -96.8(10) . .
C13 C12 C30 C31 81.4(10) . .
C35 C30 C31 C32 0.6(13) . .
C12 C30 C31 C32 177.5(8) . .
C35 C30 C31 C36 -176.4(9) . .
C12 C30 C31 C36 0.5(13) . .
C30 C31 C32 C33 -0.9(14) . .
C36 C31 C32 C33 176.1(10) . .
C31 C32 C33 C34 1.0(16) . .
C31 C32 C33 C37 177.3(10) . .
C32 C33 C34 C35 -0.8(15) . .
C37 C33 C34 C35 -177.2(10) . .
C31 C30 C35 C34 -0.3(13) . .
C12 C30 C35 C34 -177.1(8) . .
C31 C30 C35 C38 179.7(8) . .
C12 C30 C35 C38 2.9(13) . .
C33 C34 C35 C30 0.4(14) . .
C33 C34 C35 C38 -179.6(9) . .
C40A N5 C39 C39A -76.2(18) . 2_755
C41 N5 C39 C39A 57(2) . 2_755
C40 N5 C39 C39A -64.5(19) . 2_755
C39A N5 C39 C39A 77.5(18) . 2_755
C41A N5 C39 C39A 11(3) . 2_755
Zn1 N5 C39 C39A 178.8(13) . 2_755
C40A N5 C40 C41A 82.5(19) . 2_755
C41 N5 C40 C41A -56.3(18) . 2_755
C39 N5 C40 C41A 68.1(18) . 2_755
C39A N5 C40 C41A 21(3) . 2_755
C41A N5 C40 C41A -71.8(15) . 2_755
Zn1 N5 C40 C41A -177.0(13) . 2_755
C40A N5 C40 C41 49.6(14) . 2_755
C41 N5 C40 C41 -89.1(12) . 2_755
C39 N5 C40 C41 35.3(14) . 2_755
C39A N5 C40 C41 -12(2) . 2_755
C41A N5 C40 C41 -104.6(13) . 2_755
Zn1 N5 C40 C41 150.2(8) . 2_755
C40A N5 C41 C40A 20(2) . 2_755
C39 N5 C41 C40A -53.5(19) . 2_755
C40 N5 C41 C40A 65.3(17) . 2_755
C39A N5 C41 C40A -70.6(16) . 2_755
C41A N5 C41 C40A 86.3(19) . 2_755
Zn1 N5 C41 C40A -173.9(12) . 2_755
C40A N5 C41 C40 -15(2) . 2_755
C39 N5 C41 C40 -88.8(14) . 2_755
C40 N5 C41 C40 30.0(13) . 2_755
C39A N5 C41 C40 -105.9(13) . 2_755
C41A N5 C41 C40 51.0(14) . 2_755
Zn1 N5 C41 C40 150.8(8) . 2_755
C40A N5 C39A C39 -59(2) . 2_755
C41 N5 C39A C39 76.3(17) . 2_755
C39 N5 C39A C39 -83.5(18) . 2_755
C40 N5 C39A C39 -18(3) . 2_755
C41A N5 C39A C39 60(2) . 2_755
Zn1 N5 C39A C39 179.8(13) . 2_755
C40A N5 C39A C39A -24.4(16) . 2_755
C41 N5 C39A C39A 111.3(14) . 2_755
C39 N5 C39A C39A -48.4(13) . 2_755
C40 N5 C39A C39A 17(2) . 2_755
C41A N5 C39A C39A 94.8(15) . 2_755
Zn1 N5 C39A C39A -145.2(9) . 2_755
C41 N5 C40A C41 -10(2) . 2_755
C39 N5 C40A C41 85.5(17) . 2_755
C40 N5 C40A C41 -78.6(19) . 2_755
C39A N5 C40A C41 64.3(19) . 2_755
C41A N5 C40A C41 -52.9(19) . 2_755
Zn1 N5 C40A C41 -176.0(12) . 2_755
C41 N5 C40A C41A 19(2) . 2_755
C39 N5 C40A C41A 115.0(14) . 2_755
C40 N5 C40A C41A -49.1(13) . 2_755
C39A N5 C40A C41A 93.8(13) . 2_755
C41A N5 C40A C41A -23.4(14) . 2_755
Zn1 N5 C40A C41A -146.5(8) . 2_755
C40A N5 C41A C40 61.0(19) . 2_755
C41 N5 C41A C40 -78.6(19) . 2_755
C39 N5 C41A C40 -8(3) . 2_755
C40 N5 C41A C40 80.3(16) . 2_755
C39A N5 C41A C40 -56(2) . 2_755
Zn1 N5 C41A C40 -175.6(13) . 2_755
C40A N5 C41A C40A 90.0(13) . 2_755
C41 N5 C41A C40A -49.5(14) . 2_755
C39 N5 C41A C40A 21(2) . 2_755
C40 N5 C41A C40A 109.4(13) . 2_755
C39A N5 C41A C40A -27.4(15) . 2_755
Zn1 N5 C41A C40A -146.6(8) . 2_755
C8 C7 C42 C43 -86.5(12) . .
C6 C7 C42 C43 99.3(11) . .
C8 C7 C42 C47 86.0(13) . .
C6 C7 C42 C47 -88.2(14) . .
C47 C42 C43 C44 -3.2(16) . .
C7 C42 C43 C44 169.5(9) . .
C42 C43 C44 C45 -2.5(16) . .
C43 C44 C45 C46 6.4(19) . .
C43 C44 C45 S1 -173.2(8) . .
C48 S1 C45 C44 4.5(12) . .
C48 S1 C45 C46 -175.1(11) . .
C44 C45 C46 C47 -5(2) . .
S1 C45 C46 C47 175.2(14) . .
C45 C46 C47 C42 -1(3) . .
C43 C42 C47 C46 5(2) . .
C7 C42 C47 C46 -167.8(16) . .
C45 S1 C48 C49 74.0(9) . .
S1 C48 C49 P2 170.9(6) . .
C50 P2 C49 C48 170.5(7) . .
C56 P2 C49 C48 -79.4(8) . .
Rh1 P2 C49 C48 50.2(8) . .
C56 P2 C50 C51 79.4(9) . .
C49 P2 C50 C51 -173.7(8) . .
Rh1 P2 C50 C51 -50.5(8) . .
C56 P2 C50 C55 -108.0(10) . .
C49 P2 C50 C55 -1.1(11) . .
Rh1 P2 C50 C55 122.1(9) . .
C55 C50 C51 C52 1.3(16) . .
P2 C50 C51 C52 174.1(8) . .
C50 C51 C52 C53 -1.7(17) . .
C51 C52 C53 C54 0.6(18) . .
C52 C53 C54 C55 1(2) . .
C53 C54 C55 C50 -1(2) . .
C51 C50 C55 C54 0.1(18) . .
P2 C50 C55 C54 -172.3(10) . .
C50 P2 C56 C57 -164.3(9) . .
C49 P2 C56 C57 85.8(10) . .
Rh1 P2 C56 C57 -40.4(11) . .
C50 P2 C56 C61 20.7(13) . .
C49 P2 C56 C61 -89.2(12) . .
Rh1 P2 C56 C61 144.6(10) . .
C61 C56 C57 C58 -3(2) . .
P2 C56 C57 C58 -178.6(11) . .
C56 C57 C58 C59 0(2) . .
C57 C58 C59 C60 2(3) . .
C58 C59 C60 C61 -2(3) . .
C59 C60 C61 C56 -1(3) . .
C57 C56 C61 C60 3(2) . .
P2 C56 C61 C60 178.4(13) . .
P2 Rh1 C62 O1 58(100) 2_755 .
P2 Rh1 C62 O1 -122(100) . .
Cl1 Rh1 C62 O1 0(100) . .
C16 C17 C63 C68 101.3(10) . .
C18 C17 C63 C68 -82.6(11) . .
C16 C17 C63 C64 -73.7(12) . .
C18 C17 C63 C64 102.4(10) . .
C68 C63 C64 C65 1.1(15) . .
C17 C63 C64 C65 176.2(9) . .
C63 C64 C65 C66 -0.8(16) . .
C64 C65 C66 C67 -0.2(15) . .
C64 C65 C66 S2 179.6(8) . .
C69 S2 C66 C67 -1.6(10) . .
C69 S2 C66 C65 178.6(8) . .
C65 C66 C67 C68 0.8(15) . .
S2 C66 C67 C68 -179.0(8) . .
C64 C63 C68 C67 -0.5(14) . .
C17 C63 C68 C67 -175.5(9) . .
C66 C67 C68 C63 -0.4(15) . .
C66 S2 C69 C70 -81.7(8) . .
S2 C69 C70 P1 -166.7(5) . .
C71 P1 C70 C69 -170.3(8) . .
C77 P1 C70 C69 83.5(8) . .
Rh2 P1 C70 C69 -45.8(8) . .
C77 P1 C71 C72 -128.4(10) . .
C70 P1 C71 C72 123.4(10) . .
Rh2 P1 C71 C72 -0.8(11) . .
C77 P1 C71 C76 50.5(10) . .
C70 P1 C71 C76 -57.7(10) . .
Rh2 P1 C71 C76 178.1(8) . .
C76 C71 C72 C73 0(2) . .
P1 C71 C72 C73 179.2(11) . .
C71 C72 C73 C74 1(2) . .
C72 C73 C74 C75 0(3) . .
C73 C74 C75 C76 -2(3) . .
C74 C75 C76 C71 3(2) . .
C72 C71 C76 C75 -2.1(19) . .
P1 C71 C76 C75 178.9(11) . .
C71 P1 C77 C82 -125.2(10) . .
C70 P1 C77 C82 -19.2(11) . .
Rh2 P1 C77 C82 108.5(9) . .
C71 P1 C77 C78 60.6(9) . .
C70 P1 C77 C78 166.6(8) . .
Rh2 P1 C77 C78 -65.7(9) . .
C82 C77 C78 C79 1.4(16) . .
P1 C77 C78 C79 176.0(8) . .
C77 C78 C79 C80 -2.9(16) . .
C78 C79 C80 C81 2.2(18) . .
C79 C80 C81 C82 0(2) . .
C78 C77 C82 C81 0.8(18) . .
P1 C77 C82 C81 -173.3(10) . .
C80 C81 C82 C77 -2(2) . .
P1 Rh2 C83 O2 -72(100) 2_755 .
P1 Rh2 C83 O2 108(100) . .
Cl2 Rh2 C83 O2 0(100) . .
C86 O3 C85 C88 -19(3) . .
C85 O3 C86 C87 26(3) . .
O3 C86 C87 C88 -23(3) . .
C86 C87 C88 C85 11(3) . .
O3 C85 C88 C87 4(3) . .
C93 C89 C90 C91 0.0 . .
C89 C90 C91 C92 0.0 . .
C90 C91 C92 C93 0.0 . .
C91 C92 C93 C89 0.0 . .
C90 C89 C93 C92 0.0 . .
